data_1565619
loop_
_publ_author_name
'Dasgupta, Sanchari'
'Paul, Sanchita'
'Samanta, Debabrata'
'Hansda, Sili'
'Zangrando, Ennio'
'Das, Debasis'

_publ_section_title
;
 Catalytic promiscuity of two novel cobalt(III) complexes derived from
 redox non-innocent Schiff base ligands: Unraveling the role of methyl
 groups in the ligand backbone on catalytic efficiency
;
_journal_name_full 'Inorganica Chimica Acta'
_journal_page_first 119336
_journal_paper_doi 10.1016/j.ica.2019.119336
_journal_volume 501
_journal_year 2020
_chemical_formula_moiety 'C20 H21 Br2 Co N2 O6, C20 H20.05 Br2 Cl0.95 Co N2 O6, O'
_chemical_formula_sum 'C40 H41.05 Br4 Cl0.95 Co2 N4 O13'
_chemical_formula_weight 1256.98
_space_group_crystal_system monoclinic
_space_group_IT_number 15
_space_group_name_Hall '-C 2yc'
_space_group_name_H-M_alt 'C 1 2/c 1'
_atom_sites_solution_hydrogens mixed
_cell_angle_alpha 90
_cell_angle_beta 109.87(3)
_cell_angle_gamma 90
_cell_formula_units_Z 8
_cell_length_a 23.249(5)
_cell_length_b 30.222(6)
_cell_length_c 14.769(3)
_cell_measurement_reflns_used 3997
_cell_measurement_temperature 100(2)
_cell_measurement_theta_max 26.74
_cell_measurement_theta_min 2.08
_cell_volume 9759(4)
_computing_cell_refinement 'XDS (Kabsch, 2010)'
_computing_data_collection 'Elettra XRD1 Data Collection SW'
_computing_data_reduction 'XDS (Kabsch, 2010)'
_computing_molecular_graphics 'Ortep3/windows (Farrugia,1997)'
_computing_publication_material 'Wingx 2013.03 (Farrugia, 2012)'
_computing_structure_refinement 'SHELXL-2014/7 (Sheldrick, 2014)'
_computing_structure_solution 'SIR2014, (Burla et al., 2015)'
_diffrn_ambient_temperature 100(2)
_diffrn_measured_fraction_theta_full 0.950
_diffrn_measured_fraction_theta_max 0.937
_diffrn_measurement_device_type 'Dectris Pilatus 2M'
_diffrn_measurement_method 'CCD rotation images, thick slices'
_diffrn_radiation_monochromator Si111
_diffrn_radiation_source 'Elettra Synchrotron, Trieste (Italy)'
_diffrn_radiation_type synchrotron
_diffrn_radiation_wavelength 0.700
_diffrn_reflns_av_R_equivalents 0.0161
_diffrn_reflns_av_unetI/netI 0.0316
_diffrn_reflns_Laue_measured_fraction_full 0.950
_diffrn_reflns_Laue_measured_fraction_max 0.937
_diffrn_reflns_limit_h_max 30
_diffrn_reflns_limit_h_min -30
_diffrn_reflns_limit_k_max 40
_diffrn_reflns_limit_k_min -40
_diffrn_reflns_limit_l_max 19
_diffrn_reflns_limit_l_min -19
_diffrn_reflns_number 22405
_diffrn_reflns_point_group_measured_fraction_full 0.950
_diffrn_reflns_point_group_measured_fraction_max 0.937
_diffrn_reflns_theta_full 24.835
_diffrn_reflns_theta_max 27.818
_diffrn_reflns_theta_min 1.327
_exptl_absorpt_coefficient_mu 3.827
_exptl_absorpt_correction_type none
_exptl_crystal_colour red
_exptl_crystal_density_diffrn 1.713
_exptl_crystal_description block
_exptl_crystal_F_000 4991
_exptl_crystal_size_max 0.100
_exptl_crystal_size_mid 0.050
_exptl_crystal_size_min 0.020
_refine_diff_density_max 4.501
_refine_diff_density_min -2.084
_refine_diff_density_rms 0.177
_refine_ls_extinction_coef 0.00092(9)
_refine_ls_extinction_expression Fc^*^=kFc[1+0.001xFc^2^\l^3^/sin(2\q)]^-1/4^
_refine_ls_extinction_method 'SHELXL-2014/7 (Sheldrick 2014'
_refine_ls_goodness_of_fit_ref 0.904
_refine_ls_hydrogen_treatment mixed
_refine_ls_matrix_type full
_refine_ls_number_parameters 589
_refine_ls_number_reflns 11357
_refine_ls_number_restraints 14
_refine_ls_restrained_S_all 0.909
_refine_ls_R_factor_all 0.0820
_refine_ls_R_factor_gt 0.0726
_refine_ls_shift/su_max 0.008
_refine_ls_shift/su_mean 0.001
_refine_ls_structure_factor_coef Fsqd
_refine_ls_weighting_details 'w=1/[\s^2^(Fo^2^)+(0.1472P)^2^+110.5240P] where P=(Fo^2^+2Fc^2^)/3'
_refine_ls_weighting_scheme calc
_refine_ls_wR_factor_gt 0.2098
_refine_ls_wR_factor_ref 0.2184
_reflns_Friedel_coverage 0.000
_reflns_Friedel_fraction_full .
_reflns_Friedel_fraction_max .
_reflns_number_gt 9397
_reflns_number_total 11357
_reflns_threshold_expression 'I > 2\s(I)'
_cod_data_source_file ICA-2020-501-119336.cif
_cod_data_source_block 2
_cod_original_cell_volume 9760(4)
_cod_original_sg_symbol_H-M 'C 2/c'
_cod_database_code 1565619
_shelx_space_group_comment
;
The symmetry employed for this shelxl refinement is uniquely defined
by the following loop, which should always be used as a source of
symmetry information in preference to the above space-group names.
They are only intended as comments.
;
_shelx_estimated_absorpt_t_min 0.701
_shelx_estimated_absorpt_t_max 0.927

loop_
_space_group_symop_operation_xyz
'x, y, z'
'-x, y, -z+1/2'
'x+1/2, y+1/2, z'
'-x+1/2, y+1/2, -z+1/2'
'-x, -y, -z'
'x, -y, z-1/2'
'-x+1/2, -y+1/2, -z'
'x+1/2, -y+1/2, z-1/2'

loop_
_atom_site_label
_atom_site_type_symbol
_atom_site_fract_x
_atom_site_fract_y
_atom_site_fract_z
_atom_site_U_iso_or_equiv
_atom_site_adp_type
_atom_site_occupancy
_atom_site_site_symmetry_order
_atom_site_calc_flag
_atom_site_refinement_flags_posn
_atom_site_refinement_flags_adp
_atom_site_refinement_flags_occupancy
_atom_site_disorder_assembly
_atom_site_disorder_group
Co1 Co 0.19543(3) 0.57094(2) 0.36539(5) 0.02969(18) Uani 1 1 d . . . . .
Br1 Br 0.16299(3) 0.76885(2) 0.62498(5) 0.04834(19) Uani 1 1 d . . . . .
Br2 Br -0.01767(4) 0.58425(3) -0.12672(6) 0.0618(2) Uani 1 1 d . . . . .
N1 N 0.2610(2) 0.60972(16) 0.4233(3) 0.0339(9) Uani 1 1 d . . . . .
N2 N 0.1324(2) 0.52888(16) 0.3119(3) 0.0350(10) Uani 1 1 d . . . . .
O1 O 0.13473(17) 0.61405(12) 0.3564(3) 0.0324(7) Uani 1 1 d . . . . .
O2 O 0.03845(18) 0.65103(13) 0.3695(3) 0.0376(9) Uani 1 1 d . . . . .
O3 O 0.25667(18) 0.52673(14) 0.3775(3) 0.0355(8) Uani 1 1 d D . . . .
H3A H 0.261(4) 0.510(2) 0.329(4) 0.053 Uiso 1 1 d D U . . .
O4 O 0.19866(19) 0.58730(16) 0.2442(3) 0.0408(9) Uani 1 1 d . . . . .
O5 O 0.1992(3) 0.6336(2) 0.0885(4) 0.0631(14) Uani 1 1 d . . . . .
O6 O 0.19323(16) 0.55147(13) 0.4867(3) 0.0323(8) Uani 1 1 d . . . . .
C1 C 0.1453(2) 0.64789(17) 0.4159(4) 0.0316(10) Uani 1 1 d . . . . .
C2 C 0.0926(2) 0.66918(18) 0.4247(4) 0.0331(10) Uani 1 1 d . . . . .
C3 C 0.0979(3) 0.70478(18) 0.4866(4) 0.0362(11) Uani 1 1 d . . . . .
H3 H 0.0626 0.7179 0.4939 0.043 Uiso 1 1 calc R U . . .
C4 C 0.1563(3) 0.72098(19) 0.5381(4) 0.0385(12) Uani 1 1 d . . . . .
C5 C 0.2077(3) 0.70234(19) 0.5306(5) 0.0388(12) Uani 1 1 d . . . . .
H5 H 0.2468 0.7139 0.5665 0.047 Uiso 1 1 calc R U . . .
C6 C 0.2025(2) 0.66548(17) 0.4690(4) 0.0331(10) Uani 1 1 d . . . . .
C7 C 0.2586(3) 0.64642(19) 0.4659(4) 0.0358(11) Uani 1 1 d . . . . .
H7 H 0.2958 0.6618 0.4970 0.043 Uiso 1 1 calc R U . . .
C8 C 0.3185(3) 0.5914(2) 0.4188(4) 0.0389(12) Uani 1 1 d . . . . .
H8A H 0.3541 0.6052 0.4682 0.047 Uiso 1 1 calc R U . . .
H8B H 0.3219 0.5964 0.3546 0.047 Uiso 1 1 calc R U . . .
C9 C 0.3149(3) 0.5424(2) 0.4383(4) 0.0374(12) Uani 1 1 d . . . . .
H9A H 0.3480 0.5263 0.4243 0.045 Uiso 1 1 calc R U . . .
H9B H 0.3196 0.5375 0.5067 0.045 Uiso 1 1 calc R U . . .
C10 C -0.0162(3) 0.6710(2) 0.3734(6) 0.0480(15) Uani 1 1 d . . . . .
H10A H -0.0517 0.6550 0.3308 0.072 Uiso 1 1 calc R U . . .
H10B H -0.0164 0.6699 0.4396 0.072 Uiso 1 1 calc R U . . .
H10C H -0.0179 0.7019 0.3525 0.072 Uiso 1 1 calc R U . . .
C11 C 0.1504(3) 0.5844(2) 0.1644(4) 0.0425(14) Uani 1 1 d . . . . .
C12 C 0.1503(3) 0.6095(3) 0.0838(5) 0.0492(16) Uani 1 1 d . . . . .
C13 C 0.1006(4) 0.6085(3) -0.0022(5) 0.0540(18) Uani 1 1 d . . . . .
H13 H 0.1010 0.6261 -0.0552 0.065 Uiso 1 1 calc R U . . .
C14 C 0.0513(3) 0.5823(3) -0.0100(5) 0.0523(16) Uani 1 1 d . . . . .
C15 C 0.0496(3) 0.5555(2) 0.0626(5) 0.0471(14) Uani 1 1 d . . . . .
H15 H 0.0156 0.5366 0.0548 0.057 Uiso 1 1 calc R U . . .
C16 C 0.0996(3) 0.5562(2) 0.1506(5) 0.0432(13) Uani 1 1 d . . . . .
C17 C 0.0956(3) 0.5276(2) 0.2261(5) 0.0407(13) Uani 1 1 d . . . . .
H17 H 0.0634 0.5066 0.2107 0.049 Uiso 1 1 calc R U . . .
C18 C 0.1257(3) 0.4996(2) 0.3876(5) 0.0413(13) Uani 1 1 d . . . . .
H18A H 0.1552 0.4748 0.4002 0.050 Uiso 1 1 calc R U . . .
H18B H 0.0838 0.4872 0.3679 0.050 Uiso 1 1 calc R U . . .
C19 C 0.1382(3) 0.5279(2) 0.4756(4) 0.0371(11) Uani 1 1 d . . . . .
H19A H 0.1040 0.5487 0.4676 0.044 Uiso 1 1 calc R U . . .
H19B H 0.1431 0.5092 0.5329 0.044 Uiso 1 1 calc R U . . .
C20 C 0.2099(5) 0.6673(4) 0.1466(7) 0.076(3) Uani 1 1 d . . . . .
H20A H 0.2466 0.6828 0.1450 0.113 Uiso 1 1 calc R U . . .
H20B H 0.1749 0.6875 0.1265 0.113 Uiso 1 1 calc R U . . .
H20C H 0.2165 0.6569 0.2123 0.113 Uiso 1 1 calc R U . . .
Co2 Co 0.30129(3) 0.56658(2) -0.24204(5) 0.02889(18) Uani 1 1 d . . . A 1
Br3 Br 0.50569(3) 0.69047(3) -0.43512(6) 0.0628(2) Uani 1 1 d . . . A 1
Br4 Br 0.40181(3) 0.64958(2) 0.24845(5) 0.04846(19) Uani 1 1 d . . . A 1
N3 N 0.3548(2) 0.53998(15) -0.2981(3) 0.0318(9) Uani 1 1 d . . . A 1
N4 N 0.2453(2) 0.58770(15) -0.1840(3) 0.0323(9) Uani 1 1 d . . . A 1
O7 O 0.33809(18) 0.62304(13) -0.2318(3) 0.0344(8) Uani 1 1 d . . . A 1
O8 O 0.3441(2) 0.70684(14) -0.2598(4) 0.0446(10) Uani 1 1 d . . . A 1
O9 O 0.25989(17) 0.51054(13) -0.2632(3) 0.0315(7) Uani 1 1 d . . . A 1
O10 O 0.35862(17) 0.54955(13) -0.1217(3) 0.0330(8) Uani 1 1 d . . . A 1
O11 O 0.4662(3) 0.5461(2) 0.0139(5) 0.090(2) Uani 1 1 d . U . A 1
C40 C 0.5227(5) 0.5416(4) 0.0933(10) 0.122(5) Uani 1 1 d . U . A 1
H40A H 0.5511 0.5232 0.0737 0.182 Uiso 1 1 calc R U . A 1
H40B H 0.5408 0.5709 0.1124 0.182 Uiso 1 1 calc R U . A 1
H40C H 0.5147 0.5277 0.1477 0.182 Uiso 1 1 calc R U . A 1
O12 O 0.24184(18) 0.58791(13) -0.3606(3) 0.0339(8) Uani 1 1 d D . . A 1
H12A H 0.232(4) 0.575(2) -0.420(3) 0.051 Uiso 1 1 d D U . B 1
C21 C 0.3736(2) 0.63475(18) -0.2797(4) 0.0340(11) Uani 1 1 d . . . A 1
C22 C 0.3794(3) 0.6808(2) -0.2936(5) 0.0402(12) Uani 1 1 d . . . A 1
C23 C 0.4187(3) 0.6966(2) -0.3394(5) 0.0468(14) Uani 1 1 d . . . A 1
H23 H 0.4223 0.7276 -0.3476 0.056 Uiso 1 1 calc R U . A 1
C24 C 0.4525(3) 0.6673(2) -0.3729(5) 0.0447(14) Uani 1 1 d . . . A 1
C25 C 0.4467(3) 0.6228(2) -0.3650(4) 0.0388(12) Uani 1 1 d . . . A 1
H25 H 0.4699 0.6031 -0.3893 0.047 Uiso 0.050(8) 1 calc R U P C 1
C26 C 0.4062(2) 0.60558(19) -0.3206(4) 0.0339(11) Uani 1 1 d . . . A 1
C27 C 0.3967(2) 0.55903(19) -0.3217(4) 0.0326(10) Uani 1 1 d . . . A 1
H27 H 0.4235 0.5408 -0.3415 0.039 Uiso 1 1 calc R U . A 1
C28 C 0.3477(2) 0.49143(17) -0.3030(4) 0.0333(10) Uani 1 1 d . . . A 1
H28A H 0.3715 0.4777 -0.2406 0.040 Uiso 1 1 calc R U . A 1
H28B H 0.3619 0.4790 -0.3538 0.040 Uiso 1 1 calc R U . A 1
C29 C 0.2795(2) 0.48333(18) -0.3267(4) 0.0318(10) Uani 1 1 d . . . A 1
H29A H 0.2569 0.4912 -0.3946 0.038 Uiso 1 1 calc R U . A 1
H29B H 0.2718 0.4518 -0.3171 0.038 Uiso 1 1 calc R U . A 1
C30 C 0.3472(4) 0.7535(2) -0.2718(6) 0.0541(17) Uani 1 1 d . . . A 1
H30A H 0.3195 0.7684 -0.2442 0.081 Uiso 1 1 calc R U . A 1
H30B H 0.3892 0.7638 -0.2389 0.081 Uiso 1 1 calc R U . A 1
H30C H 0.3351 0.7605 -0.3406 0.081 Uiso 1 1 calc R U . A 1
C31 C 0.3653(2) 0.57186(17) -0.0429(4) 0.0311(10) Uani 1 1 d . . . A 1
C32 C 0.4232(3) 0.5710(2) 0.0326(5) 0.0470(15) Uani 1 1 d . . . A 1
C33 C 0.4344(3) 0.5949(2) 0.1164(5) 0.0442(14) Uani 1 1 d . . . A 1
H33 H 0.4742 0.5957 0.1635 0.053 Uiso 1 1 calc R U . A 1
C34 C 0.3858(3) 0.6182(2) 0.1306(4) 0.0383(12) Uani 1 1 d . . . A 1
C35 C 0.3292(3) 0.6180(2) 0.0637(4) 0.0386(12) Uani 1 1 d . . . A 1
H35 H 0.2965 0.6326 0.0761 0.046 Uiso 1 1 calc R U . A 1
C36 C 0.3188(2) 0.59579(19) -0.0249(4) 0.0339(11) Uani 1 1 d . . . A 1
C37 C 0.2582(3) 0.5984(2) -0.0954(4) 0.0364(11) Uani 1 1 d . . . A 1
H37 H 0.2259 0.6087 -0.0749 0.044 Uiso 1 1 calc R U . A 1
C38 C 0.1848(3) 0.5936(2) -0.2539(4) 0.0380(12) Uani 1 1 d . . . A 1
H38A H 0.1602 0.6137 -0.2288 0.046 Uiso 1 1 calc R U . A 1
H38B H 0.1633 0.5649 -0.2704 0.046 Uiso 1 1 calc R U . A 1
C39 C 0.1955(3) 0.6134(2) -0.3405(4) 0.0406(12) Uani 1 1 d . . . A 1
H39A H 0.1571 0.6129 -0.3967 0.049 Uiso 1 1 calc R U . A 1
H39B H 0.2089 0.6446 -0.3273 0.049 Uiso 1 1 calc R U . A 1
O1W O 0.0000 0.5732(2) 0.2500 0.0402(12) Uani 1 2 d S T P D 1
O2W O 0.2934(12) 0.7002(8) -0.1113(18) 0.055(5) Uiso 0.25 1 d . . P E 1
O3W O 0.2662(12) 0.6965(8) -0.1382(19) 0.059(6) Uiso 0.25 1 d . . P F 2
Cl1 Cl 0.48960(6) 0.58765(5) -0.41380(11) 0.0367(5) Uani 0.950(8) 1 d . . P C 2

loop_
_atom_site_aniso_label
_atom_site_aniso_U_11
_atom_site_aniso_U_22
_atom_site_aniso_U_33
_atom_site_aniso_U_23
_atom_site_aniso_U_13
_atom_site_aniso_U_12
Co1 0.0257(3) 0.0371(4) 0.0270(4) 0.0012(3) 0.0100(3) 0.0025(3)
Br1 0.0521(4) 0.0384(3) 0.0520(4) -0.0104(2) 0.0144(3) -0.0023(2)
Br2 0.0560(4) 0.0797(5) 0.0386(4) -0.0030(3) 0.0018(3) 0.0143(4)
N1 0.029(2) 0.041(2) 0.035(2) 0.0046(18) 0.015(2) 0.0022(17)
N2 0.032(2) 0.037(2) 0.035(3) -0.0041(18) 0.010(2) 0.0048(18)
O1 0.0262(16) 0.0337(18) 0.036(2) -0.0008(15) 0.0084(16) 0.0016(14)
O2 0.0267(18) 0.037(2) 0.048(2) -0.0076(16) 0.0111(18) 0.0001(15)
O3 0.0300(18) 0.047(2) 0.030(2) -0.0025(16) 0.0099(16) 0.0066(16)
O4 0.0316(19) 0.062(3) 0.031(2) 0.0105(17) 0.0127(18) 0.0085(17)
O5 0.056(3) 0.074(4) 0.057(3) 0.015(3) 0.016(3) -0.006(3)
O6 0.0252(17) 0.041(2) 0.0293(19) 0.0019(15) 0.0076(16) -0.0030(14)
C1 0.030(2) 0.033(2) 0.031(3) 0.0035(19) 0.009(2) -0.0001(19)
C2 0.029(2) 0.035(3) 0.035(3) 0.004(2) 0.010(2) 0.0005(19)
C3 0.036(3) 0.033(3) 0.040(3) 0.003(2) 0.014(2) 0.005(2)
C4 0.041(3) 0.033(3) 0.040(3) -0.001(2) 0.011(3) -0.004(2)
C5 0.038(3) 0.033(3) 0.042(3) -0.001(2) 0.009(3) -0.007(2)
C6 0.030(2) 0.031(2) 0.037(3) 0.002(2) 0.009(2) -0.0030(19)
C7 0.030(2) 0.037(3) 0.038(3) 0.006(2) 0.009(2) -0.003(2)
C8 0.027(2) 0.053(3) 0.035(3) 0.003(2) 0.009(2) 0.000(2)
C9 0.027(2) 0.054(3) 0.029(3) 0.001(2) 0.006(2) 0.006(2)
C10 0.028(3) 0.045(3) 0.068(5) -0.010(3) 0.014(3) 0.004(2)
C11 0.039(3) 0.063(4) 0.028(3) 0.006(2) 0.014(3) 0.021(3)
C12 0.037(3) 0.072(4) 0.043(4) 0.011(3) 0.018(3) 0.010(3)
C13 0.057(4) 0.077(5) 0.028(3) 0.015(3) 0.015(3) 0.018(4)
C14 0.048(4) 0.068(4) 0.043(4) -0.005(3) 0.019(3) 0.015(3)
C15 0.041(3) 0.055(4) 0.044(4) -0.010(3) 0.013(3) 0.005(3)
C16 0.038(3) 0.053(3) 0.036(3) -0.008(2) 0.009(3) 0.010(2)
C17 0.034(3) 0.043(3) 0.040(3) -0.011(2) 0.005(3) 0.003(2)
C18 0.035(3) 0.038(3) 0.047(4) -0.001(2) 0.008(3) -0.006(2)
C19 0.031(3) 0.043(3) 0.039(3) 0.004(2) 0.015(2) -0.005(2)
C20 0.081(6) 0.091(7) 0.067(6) 0.012(5) 0.042(5) -0.004(5)
Co2 0.0259(3) 0.0331(4) 0.0270(4) -0.0005(2) 0.0081(3) -0.0018(2)
Br3 0.0438(4) 0.0760(5) 0.0706(5) 0.0300(4) 0.0221(4) -0.0080(3)
Br4 0.0496(4) 0.0572(4) 0.0341(3) -0.0109(2) 0.0083(3) 0.0056(3)
N3 0.029(2) 0.035(2) 0.029(2) -0.0016(17) 0.0071(19) -0.0053(17)
N4 0.025(2) 0.039(2) 0.032(2) 0.0014(17) 0.0083(19) -0.0003(16)
O7 0.0348(19) 0.0360(19) 0.034(2) -0.0005(15) 0.0132(17) -0.0039(15)
O8 0.038(2) 0.038(2) 0.054(3) 0.0043(18) 0.011(2) -0.0009(17)
O9 0.0290(17) 0.0368(19) 0.0288(19) -0.0028(14) 0.0101(15) -0.0046(14)
O10 0.0273(17) 0.0365(19) 0.0298(19) -0.0047(14) 0.0028(16) 0.0002(14)
O11 0.046(3) 0.100(4) 0.093(5) -0.063(4) -0.016(3) 0.032(3)
C40 0.061(5) 0.135(9) 0.120(9) -0.087(7) -0.032(5) 0.057(6)
O12 0.0317(18) 0.040(2) 0.0275(19) 0.0000(15) 0.0069(17) 0.0041(15)
C21 0.030(2) 0.034(3) 0.035(3) 0.002(2) 0.006(2) -0.0040(19)
C22 0.032(3) 0.036(3) 0.046(3) 0.005(2) 0.004(3) -0.004(2)
C23 0.039(3) 0.044(3) 0.053(4) 0.011(3) 0.010(3) -0.005(2)
C24 0.037(3) 0.055(4) 0.042(3) 0.012(3) 0.013(3) -0.007(3)
C25 0.028(2) 0.052(3) 0.035(3) 0.006(2) 0.008(2) -0.003(2)
C26 0.027(2) 0.041(3) 0.031(3) -0.002(2) 0.006(2) -0.005(2)
C27 0.027(2) 0.040(3) 0.029(3) 0.001(2) 0.007(2) -0.0011(19)
C28 0.032(2) 0.031(2) 0.037(3) 0.001(2) 0.013(2) 0.0003(19)
C29 0.031(2) 0.036(3) 0.027(3) -0.0024(19) 0.008(2) -0.0036(19)
C30 0.051(4) 0.037(3) 0.071(5) 0.005(3) 0.017(4) -0.004(3)
C31 0.026(2) 0.031(2) 0.032(3) -0.0011(19) 0.005(2) 0.0009(18)
C32 0.034(3) 0.044(3) 0.047(4) -0.015(3) -0.008(3) 0.008(2)
C33 0.040(3) 0.039(3) 0.040(3) -0.009(2) -0.004(3) 0.007(2)
C34 0.041(3) 0.040(3) 0.031(3) -0.002(2) 0.009(2) 0.002(2)
C35 0.034(3) 0.048(3) 0.031(3) -0.002(2) 0.008(2) 0.003(2)
C36 0.028(2) 0.041(3) 0.032(3) 0.001(2) 0.009(2) 0.002(2)
C37 0.030(3) 0.047(3) 0.032(3) 0.000(2) 0.011(2) 0.004(2)
C38 0.028(2) 0.052(3) 0.030(3) 0.003(2) 0.004(2) 0.006(2)
C39 0.040(3) 0.051(3) 0.029(3) 0.003(2) 0.010(2) 0.013(2)
O1W 0.036(3) 0.039(3) 0.043(3) 0.000 0.011(3) 0.000
Cl1 0.0302(7) 0.0478(9) 0.0348(8) -0.0006(5) 0.0144(6) -0.0019(5)

loop_
_atom_type_symbol
_atom_type_description
_atom_type_scat_dispersion_real
_atom_type_scat_dispersion_imag
_atom_type_scat_source
C C 0.0030 0.0016 'International Tables Vol C Tables 4.2.6.8 and 6.1.1.4'
H H 0.0000 0.0000 'International Tables Vol C Tables 4.2.6.8 and 6.1.1.4'
N N 0.0059 0.0032 'International Tables Vol C Tables 4.2.6.8 and 6.1.1.4'
O O 0.0105 0.0059 'International Tables Vol C Tables 4.2.6.8 and 6.1.1.4'
Br Br -0.2350 2.4064 'International Tables Vol C Tables 4.2.6.8 and 6.1.1.4'
Co Co 0.3512 0.9493 'International Tables Vol C Tables 4.2.6.8 and 6.1.1.4'
Cl Cl 0.1460 0.1544 'International Tables Vol C Tables 4.2.6.8 and 6.1.1.4'

loop_
_geom_angle_atom_site_label_1
_geom_angle_atom_site_label_2
_geom_angle_atom_site_label_3
_geom_angle
_geom_angle_site_symmetry_1
_geom_angle_site_symmetry_3
N1 Co1 O4 88.9(2) . .
N1 Co1 N2 176.3(2) . .
O4 Co1 N2 93.1(2) . .
N1 Co1 O1 94.17(18) . .
O4 Co1 O1 91.27(18) . .
N2 Co1 O1 88.87(18) . .
N1 Co1 O6 92.38(18) . .
O4 Co1 O6 177.12(19) . .
N2 Co1 O6 85.47(19) . .
O1 Co1 O6 91.22(17) . .
N1 Co1 O3 86.00(19) . .
O4 Co1 O3 90.20(18) . .
N2 Co1 O3 90.90(19) . .
O1 Co1 O3 178.52(17) . .
O6 Co1 O3 87.31(17) . .
C7 N1 C8 122.6(5) . .
C7 N1 Co1 126.6(4) . .
C8 N1 Co1 110.8(4) . .
C17 N2 C18 122.1(5) . .
C17 N2 Co1 126.9(5) . .
C18 N2 Co1 110.6(4) . .
C1 O1 Co1 121.5(3) . .
C2 O2 C10 117.4(5) . .
C9 O3 Co1 110.1(3) . .
C9 O3 H3A 110(5) . .
Co1 O3 H3A 126(5) . .
C11 O4 Co1 122.2(4) . .
C20 O5 C12 115.7(7) . .
C19 O6 Co1 110.9(3) . .
O1 C1 C6 126.5(5) . .
O1 C1 C2 116.1(5) . .
C6 C1 C2 117.4(5) . .
O2 C2 C3 124.3(5) . .
O2 C2 C1 114.3(5) . .
C3 C2 C1 121.4(5) . .
C2 C3 C4 118.8(5) . .
C2 C3 H3 120.6 . .
C4 C3 H3 120.6 . .
C5 C4 C3 121.9(5) . .
C5 C4 Br1 119.8(5) . .
C3 C4 Br1 118.3(4) . .
C4 C5 C6 119.6(5) . .
C4 C5 H5 120.2 . .
C6 C5 H5 120.2 . .
C1 C6 C5 120.9(5) . .
C1 C6 C7 122.0(5) . .
C5 C6 C7 117.1(5) . .
N1 C7 C6 123.4(5) . .
N1 C7 H7 118.3 . .
C6 C7 H7 118.3 . .
N1 C8 C9 104.4(4) . .
N1 C8 H8A 110.9 . .
C9 C8 H8A 110.9 . .
N1 C8 H8B 110.9 . .
C9 C8 H8B 110.9 . .
H8A C8 H8B 108.9 . .
O3 C9 C8 107.9(5) . .
O3 C9 H9A 110.1 . .
C8 C9 H9A 110.1 . .
O3 C9 H9B 110.1 . .
C8 C9 H9B 110.1 . .
H9A C9 H9B 108.4 . .
O2 C10 H10A 109.5 . .
O2 C10 H10B 109.5 . .
H10A C10 H10B 109.5 . .
O2 C10 H10C 109.5 . .
H10A C10 H10C 109.5 . .
H10B C10 H10C 109.5 . .
O4 C11 C12 118.2(6) . .
O4 C11 C16 125.5(6) . .
C12 C11 C16 116.2(6) . .
O5 C12 C13 119.1(6) . .
O5 C12 C11 119.6(7) . .
C13 C12 C11 121.2(7) . .
C14 C13 C12 120.0(7) . .
C14 C13 H13 120.0 . .
C12 C13 H13 120.0 . .
C13 C14 C15 122.0(7) . .
C13 C14 Br2 118.7(6) . .
C15 C14 Br2 119.3(6) . .
C14 C15 C16 118.7(7) . .
C14 C15 H15 120.6 . .
C16 C15 H15 120.6 . .
C11 C16 C15 121.7(6) . .
C11 C16 C17 121.4(6) . .
C15 C16 C17 116.9(6) . .
N2 C17 C16 124.0(6) . .
N2 C17 H17 118.0 . .
C16 C17 H17 118.0 . .
N2 C18 C19 106.0(5) . .
N2 C18 H18A 110.5 . .
C19 C18 H18A 110.5 . .
N2 C18 H18B 110.5 . .
C19 C18 H18B 110.5 . .
H18A C18 H18B 108.7 . .
O6 C19 C18 106.7(4) . .
O6 C19 H19A 110.4 . .
C18 C19 H19A 110.4 . .
O6 C19 H19B 110.4 . .
C18 C19 H19B 110.4 . .
H19A C19 H19B 108.6 . .
O5 C20 H20A 109.5 . .
O5 C20 H20B 109.5 . .
H20A C20 H20B 109.5 . .
O5 C20 H20C 109.5 . .
H20A C20 H20C 109.5 . .
H20B C20 H20C 109.5 . .
O7 Co2 N3 94.12(18) . .
O7 Co2 N4 91.24(18) . .
N3 Co2 N4 174.5(2) . .
O7 Co2 O10 90.87(17) . .
N3 Co2 O10 86.42(18) . .
N4 Co2 O10 92.27(19) . .
O7 Co2 O9 175.23(17) . .
N3 Co2 O9 85.49(17) . .
N4 Co2 O9 89.26(18) . .
O10 Co2 O9 93.84(17) . .
O7 Co2 O12 86.35(18) . .
N3 Co2 O12 96.84(18) . .
N4 Co2 O12 84.72(18) . .
O10 Co2 O12 175.85(16) . .
O9 Co2 O12 88.98(17) . .
C27 N3 C28 121.1(5) . .
C27 N3 Co2 127.1(4) . .
C28 N3 Co2 111.5(3) . .
C37 N4 C38 122.1(5) . .
C37 N4 Co2 126.1(4) . .
C38 N4 Co2 111.7(4) . .
C21 O7 Co2 123.6(4) . .
C22 O8 C30 117.9(5) . .
C29 O9 Co2 111.1(3) . .
C31 O10 Co2 121.8(3) . .
C32 O11 C40 114.8(6) . .
O11 C40 H40A 109.5 . .
O11 C40 H40B 109.5 . .
H40A C40 H40B 109.5 . .
O11 C40 H40C 109.5 . .
H40A C40 H40C 109.5 . .
H40B C40 H40C 109.5 . .
C39 O12 Co2 110.3(3) . .
C39 O12 H12A 117(5) . .
Co2 O12 H12A 127(5) . .
O7 C21 C22 116.9(5) . .
O7 C21 C26 126.0(5) . .
C22 C21 C26 117.1(5) . .
O8 C22 C23 124.2(6) . .
O8 C22 C21 114.8(5) . .
C23 C22 C21 121.1(6) . .
C24 C23 C22 120.1(6) . .
C24 C23 H23 120.0 . .
C22 C23 H23 120.0 . .
C25 C24 C23 121.1(6) . .
C25 C24 Br3 120.2(5) . .
C23 C24 Br3 118.6(5) . .
C24 C25 C26 120.2(6) . .
C24 C25 H25 119.9 . .
C26 C25 H25 119.9 . .
C25 C26 C21 120.2(5) . .
C25 C26 C27 118.8(5) . .
C21 C26 C27 121.0(5) . .
N3 C27 C26 124.8(5) . .
N3 C27 H27 117.6 . .
C26 C27 H27 117.6 . .
N3 C28 C29 105.1(4) . .
N3 C28 H28A 110.7 . .
C29 C28 H28A 110.7 . .
N3 C28 H28B 110.7 . .
C29 C28 H28B 110.7 . .
H28A C28 H28B 108.8 . .
O9 C29 C28 107.2(4) . .
O9 C29 H29A 110.3 . .
C28 C29 H29A 110.3 . .
O9 C29 H29B 110.3 . .
C28 C29 H29B 110.3 . .
H29A C29 H29B 108.5 . .
O8 C30 H30A 109.5 . .
O8 C30 H30B 109.5 . .
H30A C30 H30B 109.5 . .
O8 C30 H30C 109.5 . .
H30A C30 H30C 109.5 . .
H30B C30 H30C 109.5 . .
O10 C31 C36 124.7(5) . .
O10 C31 C32 118.7(5) . .
C36 C31 C32 116.6(5) . .
O11 C32 C33 123.2(6) . .
O11 C32 C31 114.7(6) . .
C33 C32 C31 122.0(6) . .
C32 C33 C34 118.7(6) . .
C32 C33 H33 120.7 . .
C34 C33 H33 120.7 . .
C35 C34 C33 121.5(6) . .
C35 C34 Br4 120.6(4) . .
C33 C34 Br4 117.9(5) . .
C34 C35 C36 119.6(5) . .
C34 C35 H35 120.2 . .
C36 C35 H35 120.2 . .
C31 C36 C35 121.4(5) . .
C31 C36 C37 121.4(5) . .
C35 C36 C37 117.2(5) . .
N4 C37 C36 123.6(5) . .
N4 C37 H37 118.2 . .
C36 C37 H37 118.2 . .
N4 C38 C39 104.7(5) . .
N4 C38 H38A 110.8 . .
C39 C38 H38A 110.8 . .
N4 C38 H38B 110.8 . .
C39 C38 H38B 110.8 . .
H38A C38 H38B 108.9 . .
O12 C39 C38 108.2(5) . .
O12 C39 H39A 110.1 . .
C38 C39 H39A 110.1 . .
O12 C39 H39B 110.1 . .
C38 C39 H39B 110.1 . .
H39A C39 H39B 108.4 . .

loop_
_geom_bond_atom_site_label_1
_geom_bond_atom_site_label_2
_geom_bond_distance
_geom_bond_site_symmetry_2
Co1 N1 1.882(5) .
Co1 O4 1.883(4) .
Co1 N2 1.897(5) .
Co1 O1 1.892(4) .
Co1 O6 1.902(4) .
Co1 O3 1.916(4) .
Br1 C4 1.905(6) .
Br2 C14 1.915(8) .
N1 C7 1.286(8) .
N1 C8 1.468(7) .
N2 C17 1.265(8) .
N2 C18 1.475(8) .
O1 C1 1.316(7) .
O2 C2 1.360(7) .
O2 C10 1.424(7) .
O3 C9 1.427(7) .
O3 H3A 0.91(2) .
O4 C11 1.325(8) .
O5 C20 1.299(12) .
O5 C12 1.331(9) .
O6 C19 1.425(6) .
C1 C6 1.400(7) .
C1 C2 1.428(7) .
C2 C3 1.390(8) .
C3 C4 1.400(8) .
C3 H3 0.9500 .
C4 C5 1.358(9) .
C5 C6 1.418(8) .
C5 H5 0.9500 .
C6 C7 1.439(8) .
C7 H7 0.9500 .
C8 C9 1.517(9) .
C8 H8A 0.9900 .
C8 H8B 0.9900 .
C9 H9A 0.9900 .
C9 H9B 0.9900 .
C10 H10A 0.9800 .
C10 H10B 0.9800 .
C10 H10C 0.9800 .
C11 C12 1.410(9) .
C11 C16 1.415(10) .
C12 C13 1.398(10) .
C13 C14 1.364(12) .
C13 H13 0.9500 .
C14 C15 1.356(11) .
C15 C16 1.418(10) .
C15 H15 0.9500 .
C16 C17 1.438(10) .
C17 H17 0.9500 .
C18 C19 1.500(9) .
C18 H18A 0.9900 .
C18 H18B 0.9900 .
C19 H19A 0.9900 .
C19 H19B 0.9900 .
C20 H20A 0.9800 .
C20 H20B 0.9800 .
C20 H20C 0.9800 .
Co2 O7 1.892(4) .
Co2 N3 1.890(5) .
Co2 N4 1.897(5) .
Co2 O10 1.895(4) .
Co2 O9 1.920(4) .
Co2 O12 1.936(4) .
Br3 C24 1.906(6) .
Br4 C34 1.906(6) .
N3 C27 1.279(7) .
N3 C28 1.475(7) .
N4 C37 1.282(7) .
N4 C38 1.445(7) .
O7 C21 1.305(7) .
O8 C22 1.347(8) .
O8 C30 1.427(8) .
O9 C29 1.433(6) .
O10 C31 1.308(7) .
O11 C32 1.353(8) .
O11 C40 1.439(11) .
C40 H40A 0.9800 .
C40 H40B 0.9800 .
C40 H40C 0.9800 .
O12 C39 1.437(7) .
O12 H12A 0.90(2) .
C21 C22 1.421(8) .
C21 C26 1.423(8) .
C22 C23 1.393(9) .
C23 C24 1.382(10) .
C23 H23 0.9500 .
C24 C25 1.363(9) .
C25 C26 1.417(7) .
C25 H25 0.9500 .
C26 C27 1.423(8) .
C27 H27 0.9500 .
C28 C29 1.524(7) .
C28 H28A 0.9900 .
C28 H28B 0.9900 .
C29 H29A 0.9900 .
C29 H29B 0.9900 .
C30 H30A 0.9800 .
C30 H30B 0.9800 .
C30 H30C 0.9800 .
C31 C36 1.398(7) .
C31 C32 1.427(8) .
C32 C33 1.381(9) .
C33 C34 1.405(9) .
C33 H33 0.9500 .
C34 C35 1.351(9) .
C35 C36 1.417(8) .
C35 H35 0.9500 .
C36 C37 1.443(8) .
C37 H37 0.9500 .
C38 C39 1.508(8) .
C38 H38A 0.9900 .
C38 H38B 0.9900 .
C39 H39A 0.9900 .
C39 H39B 0.9900 .

loop_
_geom_torsion_atom_site_label_1
_geom_torsion_atom_site_label_2
_geom_torsion_atom_site_label_3
_geom_torsion_atom_site_label_4
_geom_torsion
_geom_torsion_site_symmetry_1
_geom_torsion_site_symmetry_2
_geom_torsion_site_symmetry_3
_geom_torsion_site_symmetry_4
O4 Co1 N1 C7 109.9(5) . . . .
O1 Co1 N1 C7 18.7(5) . . . .
O6 Co1 N1 C7 -72.7(5) . . . .
O3 Co1 N1 C7 -159.9(5) . . . .
O4 Co1 N1 C8 -73.3(4) . . . .
O1 Co1 N1 C8 -164.5(4) . . . .
O6 Co1 N1 C8 104.1(4) . . . .
O3 Co1 N1 C8 16.9(4) . . . .
O4 Co1 N2 C17 -21.1(5) . . . .
O1 Co1 N2 C17 70.1(5) . . . .
O6 Co1 N2 C17 161.4(5) . . . .
O3 Co1 N2 C17 -111.4(5) . . . .
O4 Co1 N2 C18 166.1(4) . . . .
O1 Co1 N2 C18 -102.7(4) . . . .
O6 Co1 N2 C18 -11.4(4) . . . .
O3 Co1 N2 C18 75.9(4) . . . .
N1 Co1 O1 C1 -26.1(4) . . . .
O4 Co1 O1 C1 -115.1(4) . . . .
N2 Co1 O1 C1 151.8(4) . . . .
O6 Co1 O1 C1 66.4(4) . . . .
N1 Co1 O4 C11 -154.8(5) . . . .
N2 Co1 O4 C11 28.3(5) . . . .
O1 Co1 O4 C11 -60.7(5) . . . .
O3 Co1 O4 C11 119.2(5) . . . .
Co1 O1 C1 C6 22.4(7) . . . .
Co1 O1 C1 C2 -159.3(4) . . . .
C10 O2 C2 C3 2.3(8) . . . .
C10 O2 C2 C1 -179.0(5) . . . .
O1 C1 C2 O2 0.1(7) . . . .
C6 C1 C2 O2 178.6(5) . . . .
O1 C1 C2 C3 178.8(5) . . . .
C6 C1 C2 C3 -2.7(8) . . . .
O2 C2 C3 C4 -178.7(5) . . . .
C1 C2 C3 C4 2.7(8) . . . .
C2 C3 C4 C5 -1.4(9) . . . .
C2 C3 C4 Br1 -178.5(4) . . . .
C3 C4 C5 C6 0.2(9) . . . .
Br1 C4 C5 C6 177.3(4) . . . .
O1 C1 C6 C5 179.7(5) . . . .
C2 C1 C6 C5 1.5(8) . . . .
O1 C1 C6 C7 -2.1(9) . . . .
C2 C1 C6 C7 179.6(5) . . . .
C4 C5 C6 C1 -0.2(9) . . . .
C4 C5 C6 C7 -178.4(5) . . . .
C8 N1 C7 C6 178.3(5) . . . .
Co1 N1 C7 C6 -5.2(8) . . . .
C1 C6 C7 N1 -7.6(9) . . . .
C5 C6 C7 N1 170.6(5) . . . .
C7 N1 C8 C9 137.5(5) . . . .
Co1 N1 C8 C9 -39.5(5) . . . .
Co1 O3 C9 C8 -36.7(5) . . . .
N1 C8 C9 O3 48.8(6) . . . .
Co1 O4 C11 C12 160.3(5) . . . .
Co1 O4 C11 C16 -23.4(8) . . . .
C20 O5 C12 C13 114.0(9) . . . .
C20 O5 C12 C11 -67.9(10) . . . .
O4 C11 C12 O5 2.9(10) . . . .
C16 C11 C12 O5 -173.8(6) . . . .
O4 C11 C12 C13 -179.0(6) . . . .
C16 C11 C12 C13 4.3(10) . . . .
O5 C12 C13 C14 176.8(7) . . . .
C11 C12 C13 C14 -1.3(11) . . . .
C12 C13 C14 C15 -2.4(11) . . . .
C12 C13 C14 Br2 176.8(6) . . . .
C13 C14 C15 C16 2.7(10) . . . .
Br2 C14 C15 C16 -176.6(5) . . . .
O4 C11 C16 C15 179.6(6) . . . .
C12 C11 C16 C15 -4.0(9) . . . .
O4 C11 C16 C17 1.1(9) . . . .
C12 C11 C16 C17 177.5(6) . . . .
C14 C15 C16 C11 0.7(9) . . . .
C14 C15 C16 C17 179.2(6) . . . .
C18 N2 C17 C16 178.6(5) . . . .
Co1 N2 C17 C16 6.6(8) . . . .
C11 C16 C17 N2 8.3(9) . . . .
C15 C16 C17 N2 -170.3(6) . . . .
C17 N2 C18 C19 -137.9(5) . . . .
Co1 N2 C18 C19 35.3(5) . . . .
Co1 O6 C19 C18 40.2(5) . . . .
N2 C18 C19 O6 -48.1(6) . . . .
O7 Co2 N3 C27 -3.6(5) . . . .
O10 Co2 N3 C27 -94.2(5) . . . .
O9 Co2 N3 C27 171.7(5) . . . .
O12 Co2 N3 C27 83.3(5) . . . .
O7 Co2 N3 C28 170.1(4) . . . .
O10 Co2 N3 C28 79.4(4) . . . .
O9 Co2 N3 C28 -14.7(4) . . . .
O12 Co2 N3 C28 -103.1(4) . . . .
O7 Co2 N4 C37 -70.8(5) . . . .
O10 Co2 N4 C37 20.1(5) . . . .
O9 Co2 N4 C37 113.9(5) . . . .
O12 Co2 N4 C37 -157.0(5) . . . .
O7 Co2 N4 C38 105.1(4) . . . .
O10 Co2 N4 C38 -164.0(4) . . . .
O9 Co2 N4 C38 -70.2(4) . . . .
O12 Co2 N4 C38 18.9(4) . . . .
N3 Co2 O7 C21 17.5(5) . . . .
N4 Co2 O7 C21 -163.7(4) . . . .
O10 Co2 O7 C21 104.0(4) . . . .
O12 Co2 O7 C21 -79.1(4) . . . .
O7 Co2 O10 C31 57.4(4) . . . .
N3 Co2 O10 C31 151.5(4) . . . .
N4 Co2 O10 C31 -33.9(4) . . . .
O9 Co2 O10 C31 -123.3(4) . . . .
Co2 O7 C21 C22 157.2(4) . . . .
Co2 O7 C21 C26 -21.7(8) . . . .
C30 O8 C22 C23 0.1(9) . . . .
C30 O8 C22 C21 -179.6(6) . . . .
O7 C21 C22 O8 -3.7(8) . . . .
C26 C21 C22 O8 175.3(5) . . . .
O7 C21 C22 C23 176.6(6) . . . .
C26 C21 C22 C23 -4.4(9) . . . .
O8 C22 C23 C24 -179.1(6) . . . .
C21 C22 C23 C24 0.5(10) . . . .
C22 C23 C24 C25 2.3(10) . . . .
C22 C23 C24 Br3 179.9(5) . . . .
C23 C24 C25 C26 -0.9(9) . . . .
Br3 C24 C25 C26 -178.6(4) . . . .
C24 C25 C26 C21 -3.2(9) . . . .
C24 C25 C26 C27 174.0(6) . . . .
O7 C21 C26 C25 -175.4(5) . . . .
C22 C21 C26 C25 5.7(8) . . . .
O7 C21 C26 C27 7.5(9) . . . .
C22 C21 C26 C27 -171.4(5) . . . .
C28 N3 C27 C26 179.0(5) . . . .
Co2 N3 C27 C26 -8.0(8) . . . .
C25 C26 C27 N3 -168.6(5) . . . .
C21 C26 C27 N3 8.6(9) . . . .
C27 N3 C28 C29 -148.6(5) . . . .
Co2 N3 C28 C29 37.3(5) . . . .
Co2 O9 C29 C28 37.2(5) . . . .
N3 C28 C29 O9 -47.3(5) . . . .
Co2 O10 C31 C36 29.8(7) . . . .
Co2 O10 C31 C32 -152.4(5) . . . .
C40 O11 C32 C33 7.8(14) . . . .
C40 O11 C32 C31 -174.2(10) . . . .
O10 C31 C32 O11 -0.5(10) . . . .
C36 C31 C32 O11 177.5(7) . . . .
O10 C31 C32 C33 177.6(6) . . . .
C36 C31 C32 C33 -4.4(10) . . . .
O11 C32 C33 C34 -177.2(8) . . . .
C31 C32 C33 C34 4.9(11) . . . .
C32 C33 C34 C35 -0.9(10) . . . .
C32 C33 C34 Br4 178.2(5) . . . .
C33 C34 C35 C36 -3.2(10) . . . .
Br4 C34 C35 C36 177.6(4) . . . .
O10 C31 C36 C35 177.9(5) . . . .
C32 C31 C36 C35 0.1(8) . . . .
O10 C31 C36 C37 -1.2(9) . . . .
C32 C31 C36 C37 -179.1(6) . . . .
C34 C35 C36 C31 3.7(9) . . . .
C34 C35 C36 C37 -177.1(6) . . . .
C38 N4 C37 C36 -175.8(5) . . . .
Co2 N4 C37 C36 -0.2(9) . . . .
C31 C36 C37 N4 -15.0(9) . . . .
C35 C36 C37 N4 165.8(6) . . . .
C37 N4 C38 C39 135.3(6) . . . .
Co2 N4 C38 C39 -40.9(6) . . . .
Co2 O12 C39 C38 -34.3(6) . . . .
N4 C38 C39 O12 48.0(6) . . . .
